data_9007868
loop_
_publ_author_name
'Okamoto, K.'
'Hidaka, J.'
'Iida, I.'
'Higashino, K.'
'Kanamori, K.'

_publ_section_title
;
 Structure of aqua(ethylenediaminetetraacetato)ruthenium(III)
;
_journal_name_full 'Acta Crystallographica, Section C'
_journal_page_first 2327
_journal_page_last 2329
_journal_paper_doi 10.1107/S0108270190004942
_journal_volume 46
_journal_year 1990
_chemical_formula_structural RuC10H13N2O8H2O
_chemical_formula_sum 'C10 H2 N2 O9 Ru'
_space_group_IT_number 14
_symmetry_space_group_name_Hall '-P 2ybc'
_symmetry_space_group_name_H-M 'P 1 21/c 1'
_cell_angle_alpha 90
_cell_angle_beta 99.66
_cell_angle_gamma 90
_cell_formula_units_Z 4
_cell_length_a 8.415
_cell_length_b 8.831
_cell_length_c 17.633
_cell_volume 1291.779
_exptl_crystal_density_diffrn 2.032
_cod_original_formula_sum 'Ru O9 N2 C10 H2'
_cod_database_code 9007868

loop_
_symmetry_equiv_pos_as_xyz
x,y,z
x,1/2-y,1/2+z
-x,1/2+y,1/2-z
-x,-y,-z

loop_
_atom_site_label
_atom_site_type_symbol
_atom_site_fract_x
_atom_site_fract_y
_atom_site_fract_z
_atom_site_U_iso_or_equiv
_atom_site_attached_hydrogens
Ru Ru 0.80292 0.32482 0.35681 0.01435 .
O1 O 0.64070 0.34270 0.26130 0.02444 .
O2 O 0.52030 0.20910 0.16030 0.03584 .
O3 O 0.00070 0.35340 0.30860 0.02419 .
O4 O 0.20330 0.22150 0.27400 0.03660 .
O5 O 0.33080 0.16410 0.47430 0.03534 .
O6 O 0.24940 0.40360 0.45000 0.03040 .
O7 O 0.94920 0.30890 0.46260 0.02014 .
O8 O 0.95390 0.27320 0.58820 0.03014 .
Wat O 0.77660 0.55840 0.38230 0.02533 2
N1 N 0.82720 0.10690 0.32250 0.01824 .
N2 N 0.63250 0.23760 0.42220 0.01621 .
C1 C 0.62350 0.22110 0.21790 0.02356 .
C2 C 0.74340 0.09420 0.24070 0.02736 .
C3 C 0.07760 0.22550 0.29970 0.02406 .
C4 C 0.00460 0.08210 0.32820 0.02330 .
C5 C 0.35100 0.28920 0.44980 0.02166 .
C6 C 0.48950 0.33900 0.41050 0.02178 .
C7 C 0.88270 0.27320 0.52130 0.01900 .
C8 C 0.70590 0.22880 0.50550 0.02242 .
C9 C 0.74980 0.00620 0.37490 0.02419 .
C10 C 0.59410 0.08050 0.38800 0.02204 .

_database_code_amcsd 0010231
